data_3000276
loop_
_publ_author_name
'Kanzaki, M.'

_publ_section_title
;
 Crystal structure of Ca(Fe0.4Si0.6)O2.8 oxygen-deficient perovskite
;
_journal_name_full 'Journal of the Ceramic Society of Japan'
_journal_page_first 843
_journal_page_last 846
_journal_paper_doi 10.2109/jcersj2.20138
_journal_volume 128
_journal_year 2020
_chemical_formula_sum 'Ca Fe0.4 O2.8 Si0.6'
_chemical_name_common Ca(Fe3+0.4Si0.6)O2.8
_chemical_name_mineral 'Ca Fe oxygen-deficient silicate perovskite'
_space_group_IT_number 15
_space_group_name_Hall '-C 2yc'
_space_group_name_H-M_alt 'C 1 2/c 1'
_cell_angle_alpha 90.000000
_cell_angle_beta 97.8775(10)
_cell_angle_gamma 90.000000
_cell_formula_units_Z 20
_cell_length_a 9.2727(2)
_cell_length_b 5.27291(11)
_cell_length_c 21.9357(5)
_cell_volume 1062.41(4)
_diffrn_ambient_pressure 100
_diffrn_ambient_temperature 298
_cod_data_source_file FeCaSi-Pv.cif
_cod_data_source_block CaFeSi-perovskite
_cod_depositor_comments 'Releasing structure 3000276 into public domain as published material.'
_cod_original_cell_volume 1062.401331
_cod_original_sg_symbol_H-M 'C 2/c'
_cod_original_formula_sum 'Ca Fe0.4 Si0.6 O2.8'
_cod_database_code 3000276

loop_
_space_group_symop_id
_space_group_symop_operation_xyz
1 x,y,z
2 -x,-y,-z
3 -x,y,-z+1/2
4 x,-y,z+1/2
5 x+1/2,y+1/2,z
6 -x+1/2,-y+1/2,-z
7 -x+1/2,y+1/2,-z+1/2
8 x+1/2,-y+1/2,z+1/2

loop_
_atom_site_label
_atom_site_occupancy
_atom_site_fract_x
_atom_site_fract_y
_atom_site_fract_z
_atom_site_adp_type
_atom_site_B_iso_or_equiv
_atom_site_type_symbol
M2Fe 0.9133 0.0515(3) 0.2453(7) 0.90100(7) Biso 0.210000 Fe
M2Si 0.0867 0.051460 0.245330 0.901000 Biso 0.210000 Si
M1Fe 0.1734 0.250000 0.250000 0.500000 Biso 0.210000 Fe
M1Si 0.8266 0.250000 0.250000 0.500000 Biso 0.210000 Si
Ca1 1.0 0.000000 0.8213(10) 0.250000 Biso 1.527000 Ca
Ca2 1.0 0.7936(4) 0.7416(8) 0.64113(11) Biso 0.691000 Ca
Ca3 1.0 0.4058(4) 0.7515(9) 0.45898(10) Biso 0.896000 Ca
T 1.0 0.6430(5) 0.7645(13) 0.18678(16) Biso 1.084000 Si
O1 1.0 0.8373(9) 0.2064(18) 0.2418(3) Biso 1.414000 O
O2 1.0 0.8681(10) 0.538(2) 0.5549(5) Biso 1.414000 O
O3 1.0 0.8037(9) 0.246(3) 0.6567(4) Biso 1.414000 O
O4 1.0 0.9265(10) 0.4398(18) 0.8321(4) Biso 1.414000 O
O5 1.0 0.8977(9) 0.7824(18) 0.4530(5) Biso 1.414000 O
O6 1.0 0.9641(10) 0.0566(18) 0.3501(4) Biso 1.414000 O
O7 1.0 0.1772(10) 0.0246(18) 0.9563(5) Biso 1.414000 O
